data_7225431
loop_
_publ_author_name
'Nie, Ai-Yang'
'Tong, Yong-Li'
'Zhou, Hu'
'Cao, Ling-Ling'
'Yu, Hui'
'Shi, Chao'
'Yuan, Aihua'

_publ_section_title
;
 Eight Zn(II) and Cd(II) complexes based on the aromatic C-centered
 triangular multicarboxylate and N-donor mixed ligands
;
_journal_name_full 'RSC Adv.'
_journal_paper_doi 10.1039/C6RA10144E
_journal_year 2016
_chemical_formula_moiety 'C56 H36 N2 O14 Zn3, 2(H O0.50), 2(H O0.50)'
_chemical_formula_sum 'C56 H40 N2 O16 Zn3'
_chemical_formula_weight 1193.01
_chemical_name_systematic
; 
 ? 
;
_space_group_IT_number 2
_symmetry_cell_setting triclinic
_symmetry_space_group_name_Hall '-P 1'
_symmetry_space_group_name_H-M 'P -1'
_atom_sites_solution_hydrogens geom
_atom_sites_solution_primary direct
_atom_sites_solution_secondary difmap
_audit_creation_method SHELXL-97
_audit_update_record
;
2015-12-23 deposited with the CCDC.
2016-05-23 downloaded from the CCDC.
;
_cell_angle_alpha 116.75(2)
_cell_angle_beta 90.123(10)
_cell_angle_gamma 106.568(18)
_cell_formula_units_Z 1
_cell_length_a 9.405(3)
_cell_length_b 13.541(3)
_cell_length_c 14.045(2)
_cell_measurement_reflns_used 1706
_cell_measurement_temperature 291(2)
_cell_measurement_theta_max 20.43
_cell_measurement_theta_min 2.91
_cell_volume 1513.0(7)
_computing_cell_refinement SMART
_computing_data_collection 'SMART (Bruker, 2004)'
_computing_data_reduction 'SAINT (Bruker, 2004'
_computing_molecular_graphics 'DIAMOND (Brandenburg, 2006)'
_computing_publication_material SHELXTL
_computing_structure_refinement 'SHELXL-97 (Sheldrick, 1997)'
_computing_structure_solution 'SHELXS-97 (Sheldrick, 1997)'
_diffrn_ambient_temperature 291(2)
_diffrn_measured_fraction_theta_full 0.975
_diffrn_measured_fraction_theta_max 0.975
_diffrn_measurement_device_type 'Bruker Smart Apex CCD'
_diffrn_measurement_method 'phi and omega scans'
_diffrn_radiation_monochromator graphite
_diffrn_radiation_source 'sealed tube'
_diffrn_radiation_type MoK\a
_diffrn_radiation_wavelength 0.71073
_diffrn_reflns_av_R_equivalents 0.0254
_diffrn_reflns_av_sigmaI/netI 0.0544
_diffrn_reflns_limit_h_max 11
_diffrn_reflns_limit_h_min -9
_diffrn_reflns_limit_k_max 17
_diffrn_reflns_limit_k_min -17
_diffrn_reflns_limit_l_max 17
_diffrn_reflns_limit_l_min -17
_diffrn_reflns_number 12950
_diffrn_reflns_theta_full 27.00
_diffrn_reflns_theta_max 27.00
_diffrn_reflns_theta_min 1.64
_exptl_absorpt_coefficient_mu 1.243
_exptl_absorpt_correction_T_max 0.7891
_exptl_absorpt_correction_T_min 0.7382
_exptl_absorpt_correction_type multi-scan
_exptl_absorpt_process_details 'SADABS; Bruker, 2004'
_exptl_crystal_colour yellowish
_exptl_crystal_density_diffrn 1.309
_exptl_crystal_density_method 'not measured'
_exptl_crystal_description block
_exptl_crystal_F_000 608
_exptl_crystal_size_max 0.26
_exptl_crystal_size_mid 0.22
_exptl_crystal_size_min 0.20
_refine_diff_density_max 0.295
_refine_diff_density_min -0.334
_refine_diff_density_rms 0.068
_refine_ls_extinction_method none
_refine_ls_goodness_of_fit_ref 1.004
_refine_ls_hydrogen_treatment constr
_refine_ls_matrix_type full
_refine_ls_number_parameters 358
_refine_ls_number_reflns 6422
_refine_ls_number_restraints 0
_refine_ls_restrained_S_all 1.004
_refine_ls_R_factor_all 0.0712
_refine_ls_R_factor_gt 0.0404
_refine_ls_shift/su_max 0.000
_refine_ls_shift/su_mean 0.000
_refine_ls_structure_factor_coef Fsqd
_refine_ls_weighting_details 'calc w=1/[\s^2^(Fo^2^)+(0.05P)^2^+1.22P] where P=(Fo^2^+2Fc^2^)/3'
_refine_ls_weighting_scheme calc
_refine_ls_wR_factor_gt 0.1118
_refine_ls_wR_factor_ref 0.1186
_reflns_number_gt 4265
_reflns_number_total 6422
_reflns_threshold_expression >2sigma(I)
_cod_data_source_file c6ra10144e2.cif
_cod_data_source_block 4
_cod_depositor_comments
;
The following automatic conversions were performed:

'_symmetry_cell_setting' value 'Triclinic' changed to 'triclinic'
according to
/usr/data/users/saulius/crontab/automatic-downloads/rss-feeds/RSC/lib/dictionaries/cif_core.dic
dictionary named 'cif_core.dic' version 2.4.2 from 2011-04-26.

Automatic conversion script
Id: cif_fix_values 4268 2015-11-12 08:31:59Z antanas 
;
_cod_original_cell_volume 1513.0(6)
_cod_original_sg_symbol_H-M 'P-1   '
_cod_database_code 7225431

loop_
_symmetry_equiv_pos_as_xyz
'x, y, z'
'-x, -y, -z'

loop_
_atom_site_label
_atom_site_type_symbol
_atom_site_fract_x
_atom_site_fract_y
_atom_site_fract_z
_atom_site_U_iso_or_equiv
_atom_site_adp_type
_atom_site_occupancy
_atom_site_symmetry_multiplicity
_atom_site_calc_flag
_atom_site_refinement_flags
C1 C 0.9400(5) 0.2828(4) 0.5799(4) 0.0564(11) Uani 1 1 d .
C2 C 0.8771(5) 0.2118(4) 0.4619(4) 0.0547(11) Uani 1 1 d .
C3 C 0.9504(5) 0.1396(4) 0.3914(4) 0.0573(11) Uani 1 1 d .
H3 H 1.0377 0.1345 0.4172 0.069 Uiso 1 1 calc R
C4 C 0.8924(5) 0.0743(4) 0.2811(3) 0.0538(10) Uani 1 1 d .
H4 H 0.9403 0.0248 0.2340 0.065 Uiso 1 1 calc R
C5 C 0.7634(5) 0.0836(4) 0.2422(3) 0.0507(10) Uani 1 1 d .
C6 C 0.6906(5) 0.1554(4) 0.3138(4) 0.0559(11) Uani 1 1 d .
H6 H 0.6027 0.1604 0.2888 0.067 Uiso 1 1 calc R
C7 C 0.7481(5) 0.2186(4) 0.4211(3) 0.0548(11) Uani 1 1 d .
H7 H 0.6993 0.2675 0.4679 0.066 Uiso 1 1 calc R
C8 C 0.7034(5) 0.0159(4) 0.1255(4) 0.0530(10) Uani 1 1 d .
C9 C 0.8942(5) 0.2146(4) 0.6460(4) 0.0533(10) Uani 1 1 d .
C10 C 0.7614(5) 0.1242(4) 0.6147(4) 0.0624(12) Uani 1 1 d .
H10 H 0.6955 0.1054 0.5551 0.075 Uiso 1 1 calc R
C11 C 0.7246(5) 0.0606(4) 0.6712(4) 0.0614(12) Uani 1 1 d .
H11 H 0.6329 0.0015 0.6509 0.074 Uiso 1 1 calc R
C12 C 0.8248(5) 0.0853(4) 0.7580(4) 0.0541(11) Uani 1 1 d .
C13 C 0.9603(5) 0.1767(4) 0.7878(4) 0.0588(11) Uani 1 1 d .
H13 H 1.0286 0.1944 0.8457 0.071 Uiso 1 1 calc R
C14 C 0.9939(5) 0.2407(4) 0.7331(4) 0.0574(11) Uani 1 1 d .
H14 H 1.0838 0.3016 0.7545 0.069 Uiso 1 1 calc R
C15 C 0.7890(5) 0.0240(4) 0.8244(4) 0.0572(11) Uani 1 1 d .
C16 C 0.9061(5) 0.3976(4) 0.6500(4) 0.0564(11) Uani 1 1 d .
C17 C 0.7892(5) 0.4080(4) 0.7083(4) 0.0564(11) Uani 1 1 d .
H17 H 0.7291 0.3436 0.7137 0.068 Uiso 1 1 calc R
C18 C 0.7599(5) 0.5106(3) 0.7580(3) 0.0548(11) Uani 1 1 d .
H18 H 0.6789 0.5152 0.7958 0.066 Uiso 1 1 calc R
C19 C 0.8491(5) 0.6085(4) 0.7532(4) 0.0560(11) Uani 1 1 d .
C20 C 0.9637(5) 0.5994(4) 0.6948(4) 0.0564(11) Uani 1 1 d .
H20 H 1.0234 0.6648 0.6908 0.068 Uiso 1 1 calc R
C21 C 0.9946(5) 0.4941(4) 0.6405(3) 0.0589(11) Uani 1 1 d .
H21 H 1.0718 0.4884 0.5991 0.071 Uiso 1 1 calc R
C22 C 0.8239(5) 0.7228(4) 0.8225(4) 0.0540(11) Uani 1 1 d .
C45 C 0.2571(5) -0.2699(4) -0.0855(4) 0.0650(13) Uani 1 1 d .
H45 H 0.2297 -0.2263 -0.1134 0.078 Uiso 1 1 calc R
C46 C 0.1462(5) -0.3472(4) -0.0656(4) 0.0594(11) Uani 1 1 d .
H46 H 0.0456 -0.3565 -0.0809 0.071 Uiso 1 1 calc R
C47 C 0.1877(5) -0.4105(4) -0.0225(4) 0.0592(12) Uani 1 1 d .
C48 C 0.3391(5) -0.3943(4) 0.0004(4) 0.0732(15) Uani 1 1 d .
H48 H 0.3671 -0.4362 0.0301 0.088 Uiso 1 1 calc R
C49 C 0.4470(5) -0.3176(4) -0.0203(4) 0.0687(13) Uani 1 1 d .
H49 H 0.5478 -0.3071 -0.0040 0.082 Uiso 1 1 calc R
C50 C 0.0724(4) -0.4980(4) -0.0003(4) 0.0617(12) Uani 1 1 d .
H50 H 0.1023 -0.5507 0.0135 0.074 Uiso 1 1 calc R
N1 N 0.4064(4) -0.2553(3) -0.0654(3) 0.0541(9) Uani 1 1 d .
O1 O 0.7861(3) -0.0441(2) 0.0719(2) 0.0520(7) Uani 1 1 d .
O2 O 0.5865(3) 0.0259(2) 0.0960(2) 0.0543(7) Uani 1 1 d .
O3 O 0.6666(3) -0.0576(3) 0.7965(3) 0.0676(9) Uani 1 1 d .
O4 O 0.8766(4) 0.0549(3) 0.9054(3) 0.0663(8) Uani 1 1 d .
O5 O 0.9426(3) 0.8092(3) 0.8623(2) 0.0618(8) Uani 1 1 d .
O6 O 0.6920(3) 0.7277(2) 0.8353(2) 0.0621(8) Uani 1 1 d .
O7 O 1.0999(4) 0.3159(3) 0.5865(3) 0.0846(11) Uani 1 1 d .
H7A H 1.1496 0.3077 0.5344 0.102 Uiso 1 1 d R
O1W O 0.3906(8) 0.2745(6) 0.5425(6) 0.087(2) Uani 0.50 1 d P
H1X H 0.4073 0.3546 0.5492 0.104 Uiso 0.50 1 d PR
H1Y H 0.3285 0.2634 0.5834 0.104 Uiso 0.50 1 d PR
O2W O 0.4233(9) 0.5010(7) 0.6824(7) 0.099(2) Uani 0.50 1 d P
H2X H 0.3229 0.4846 0.6402 0.119 Uiso 0.50 1 d PR
H2Y H 0.4476 0.4498 0.6422 0.119 Uiso 0.50 1 d PR
Zn1 Zn 0.59862(4) -0.11914(3) -0.08442(3) 0.03593(13) Uani 1 1 d .
Zn2 Zn 1.0000 0.0000 0.0000 0.03488(16) Uani 1 2 d S

loop_
_atom_site_aniso_label
_atom_site_aniso_U_11
_atom_site_aniso_U_22
_atom_site_aniso_U_33
_atom_site_aniso_U_23
_atom_site_aniso_U_13
_atom_site_aniso_U_12
C1 0.056(3) 0.058(3) 0.070(3) 0.040(2) 0.023(2) 0.023(2)
C2 0.058(3) 0.058(3) 0.060(3) 0.031(2) 0.008(2) 0.029(2)
C3 0.058(3) 0.062(3) 0.064(3) 0.035(2) 0.007(2) 0.027(2)
C4 0.049(2) 0.055(3) 0.051(3) 0.019(2) 0.012(2) 0.016(2)
C5 0.050(2) 0.050(2) 0.046(2) 0.022(2) 0.0093(19) 0.009(2)
C6 0.053(3) 0.061(3) 0.067(3) 0.038(2) 0.010(2) 0.022(2)
C7 0.053(3) 0.060(3) 0.045(3) 0.021(2) 0.011(2) 0.015(2)
C8 0.051(3) 0.054(3) 0.063(3) 0.036(2) 0.011(2) 0.014(2)
C9 0.058(3) 0.053(2) 0.064(3) 0.037(2) 0.011(2) 0.023(2)
C10 0.071(3) 0.060(3) 0.056(3) 0.028(2) -0.005(2) 0.019(2)
C11 0.054(3) 0.061(3) 0.071(3) 0.042(3) 0.007(2) 0.004(2)
C12 0.059(3) 0.056(3) 0.063(3) 0.035(2) 0.014(2) 0.027(2)
C13 0.065(3) 0.063(3) 0.051(3) 0.026(2) 0.000(2) 0.025(2)
C14 0.048(2) 0.058(3) 0.064(3) 0.033(2) 0.006(2) 0.005(2)
C15 0.058(3) 0.066(3) 0.068(3) 0.045(3) 0.021(2) 0.024(2)
C16 0.066(3) 0.054(3) 0.066(3) 0.037(2) 0.025(2) 0.027(2)
C17 0.056(3) 0.051(3) 0.068(3) 0.032(2) 0.018(2) 0.018(2)
C18 0.061(3) 0.045(2) 0.056(3) 0.020(2) 0.019(2) 0.018(2)
C19 0.051(2) 0.059(3) 0.077(3) 0.045(3) 0.027(2) 0.023(2)
C20 0.054(3) 0.049(2) 0.070(3) 0.034(2) 0.011(2) 0.012(2)
C21 0.065(3) 0.058(3) 0.054(3) 0.025(2) 0.022(2) 0.022(2)
C22 0.052(3) 0.049(2) 0.065(3) 0.033(2) 0.016(2) 0.012(2)
C45 0.068(3) 0.069(3) 0.087(4) 0.057(3) 0.030(3) 0.029(2)
C46 0.048(2) 0.065(3) 0.062(3) 0.033(2) 0.009(2) 0.008(2)
C47 0.058(3) 0.052(3) 0.075(3) 0.040(2) 0.020(2) 0.009(2)
C48 0.065(3) 0.068(3) 0.112(4) 0.058(3) 0.035(3) 0.029(3)
C49 0.060(3) 0.068(3) 0.087(4) 0.048(3) 0.016(3) 0.014(2)
C50 0.054(3) 0.063(3) 0.080(3) 0.047(3) 0.024(2) 0.013(2)
N1 0.044(2) 0.051(2) 0.072(2) 0.0365(19) 0.0208(18) 0.0084(16)
O1 0.0448(16) 0.0587(17) 0.0475(17) 0.0241(14) 0.0086(13) 0.0108(14)
O2 0.0511(17) 0.0560(18) 0.0469(17) 0.0184(14) 0.0069(14) 0.0144(14)
O3 0.059(2) 0.080(2) 0.085(2) 0.059(2) 0.0226(17) 0.0166(17)
O4 0.068(2) 0.068(2) 0.073(2) 0.0428(18) -0.0003(17) 0.0185(16)
O5 0.0610(19) 0.0547(18) 0.0601(19) 0.0178(15) 0.0186(15) 0.0206(15)
O6 0.0486(18) 0.0560(18) 0.069(2) 0.0220(16) 0.0177(15) 0.0107(14)
O7 0.070(2) 0.085(2) 0.111(3) 0.060(2) 0.029(2) 0.0184(19)
O1W 0.070(5) 0.087(5) 0.080(5) 0.023(4) 0.012(4) 0.024(4)
O2W 0.115(6) 0.091(6) 0.111(6) 0.063(5) 0.014(5) 0.035(5)
Zn1 0.0294(2) 0.0358(2) 0.0351(2) 0.01529(19) 0.00726(17) 0.00227(17)
Zn2 0.0296(3) 0.0346(3) 0.0324(3) 0.0129(3) 0.0056(2) 0.0037(2)

loop_
_atom_type_symbol
_atom_type_description
_atom_type_scat_dispersion_real
_atom_type_scat_dispersion_imag
_atom_type_scat_source
C C 0.0033 0.0016 'International Tables Vol C Tables 4.2.6.8 and 6.1.1.4'
H H 0.0000 0.0000 'International Tables Vol C Tables 4.2.6.8 and 6.1.1.4'
N N 0.0061 0.0033 'International Tables Vol C Tables 4.2.6.8 and 6.1.1.4'
O O 0.0106 0.0060 'International Tables Vol C Tables 4.2.6.8 and 6.1.1.4'
Zn Zn 0.2839 1.4301 'International Tables Vol C Tables 4.2.6.8 and 6.1.1.4'

loop_
_geom_angle_atom_site_label_1
_geom_angle_atom_site_label_2
_geom_angle_atom_site_label_3
_geom_angle
_geom_angle_site_symmetry_1
_geom_angle_site_symmetry_3
O7 C1 C2 106.4(4) . .
O7 C1 C16 105.4(4) . .
C2 C1 C16 120.5(4) . .
O7 C1 C9 107.6(3) . .
C2 C1 C9 114.0(4) . .
C16 C1 C9 102.3(3) . .
C7 C2 C3 118.8(4) . .
C7 C2 C1 121.2(4) . .
C3 C2 C1 119.9(4) . .
C2 C3 C4 119.9(4) . .
C2 C3 H3 120.1 . .
C4 C3 H3 120.1 . .
C5 C4 C3 120.1(4) . .
C5 C4 H4 120.0 . .
C3 C4 H4 120.0 . .
C6 C5 C4 119.4(4) . .
C6 C5 C8 120.6(4) . .
C4 C5 C8 120.1(4) . .
C7 C6 C5 120.0(4) . .
C7 C6 H6 120.0 . .
C5 C6 H6 120.0 . .
C6 C7 C2 121.8(4) . .
C6 C7 H7 119.1 . .
C2 C7 H7 119.1 . .
O2 C8 O1 131.1(4) . .
O2 C8 C5 117.1(4) . .
O1 C8 C5 111.8(4) . .
C10 C9 C14 119.6(4) . .
C10 C9 C1 121.1(4) . .
C14 C9 C1 119.2(4) . .
C9 C10 C11 120.7(4) . .
C9 C10 H10 119.6 . .
C11 C10 H10 119.6 . .
C12 C11 C10 120.0(4) . .
C12 C11 H11 120.0 . .
C10 C11 H11 120.0 . .
C11 C12 C13 118.3(4) . .
C11 C12 C15 122.5(4) . .
C13 C12 C15 119.0(4) . .
C14 C13 C12 121.1(4) . .
C14 C13 H13 119.5 . .
C12 C13 H13 119.5 . .
C13 C14 C9 120.2(4) . .
C13 C14 H14 119.9 . .
C9 C14 H14 119.9 . .
O4 C15 O3 121.7(4) . .
O4 C15 C12 120.2(4) . .
O3 C15 C12 118.1(4) . .
C17 C16 C21 119.3(4) . .
C17 C16 C1 125.8(4) . .
C21 C16 C1 114.4(4) . .
C18 C17 C16 121.1(4) . .
C18 C17 H17 119.4 . .
C16 C17 H17 119.4 . .
C17 C18 C19 120.8(4) . .
C17 C18 H18 119.6 . .
C19 C18 H18 119.6 . .
C20 C19 C18 118.9(4) . .
C20 C19 C22 122.9(4) . .
C18 C19 C22 117.9(4) . .
C19 C20 C21 121.7(4) . .
C19 C20 H20 119.1 . .
C21 C20 H20 119.1 . .
C20 C21 C16 118.2(4) . .
C20 C21 H21 120.9 . .
C16 C21 H21 120.9 . .
O5 C22 O6 125.3(4) . .
O5 C22 C19 114.0(4) . .
O6 C22 C19 120.7(4) . .
N1 C45 C46 122.2(4) . .
N1 C45 H45 118.9 . .
C46 C45 H45 118.9 . .
C45 C46 C47 118.7(4) . .
C45 C46 H46 120.7 . .
C47 C46 H46 120.7 . .
C46 C47 C48 119.6(4) . .
C46 C47 C50 121.6(4) . .
C48 C47 C50 118.8(4) . .
C49 C48 C47 120.7(4) . .
C49 C48 H48 119.6 . .
C47 C48 H48 119.6 . .
C48 C49 N1 120.1(4) . .
C48 C49 H49 119.9 . .
N1 C49 H49 119.9 . .
C50 C50 C47 122.0(5) 2_545 .
C50 C50 H50 119.0 2_545 .
C47 C50 H50 119.0 . .
C45 N1 C49 118.6(3) . .
C45 N1 Zn1 124.4(3) . .
C49 N1 Zn1 116.7(3) . .
C8 O1 Zn2 133.0(2) . .
C8 O1 Zn1 85.9(2) . .
Zn2 O1 Zn1 99.47(10) . .
C8 O2 Zn1 86.6(3) . .
C8 O2 Zn1 159.4(3) . 2_655
Zn1 O2 Zn1 109.36(11) . 2_655
C15 O3 Zn1 116.0(3) . 1_556
C15 O4 Zn2 146.9(3) . 1_556
C22 O5 Zn2 133.8(3) . 1_566
C22 O6 Zn1 132.8(3) . 1_566
C1 O7 H7A 126.7 . .
H1X O1W H1Y 109.5 . .
H2X O2W H2Y 100.4 . .
O3 Zn1 N1 139.79(13) 1_554 .
O3 Zn1 O6 92.78(11) 1_554 1_544
N1 Zn1 O6 83.09(11) . 1_544
O3 Zn1 O1 116.09(11) 1_554 .
N1 Zn1 O1 103.63(12) . .
O6 Zn1 O1 86.74(11) 1_544 .
O3 Zn1 O2 117.51(11) 1_554 .
N1 Zn1 O2 89.07(11) . .
O6 Zn1 O2 139.08(11) 1_544 .
O1 Zn1 O2 56.22(10) . .
O3 Zn1 O2 75.06(10) 1_554 2_655
N1 Zn1 O2 87.72(11) . 2_655
O6 Zn1 O2 148.28(10) 1_544 2_655
O1 Zn1 O2 124.96(9) . 2_655
O2 Zn1 O2 70.64(11) . 2_655
O4 Zn2 O4 180.00(12) 2_756 1_554
O4 Zn2 O1 90.90(11) 2_756 .
O4 Zn2 O1 89.10(11) 1_554 .
O4 Zn2 O1 89.11(11) 2_756 2_755
O4 Zn2 O1 90.89(11) 1_554 2_755
O1 Zn2 O1 180.0 . 2_755
O4 Zn2 O5 94.07(12) 2_756 2_766
O4 Zn2 O5 85.93(12) 1_554 2_766
O1 Zn2 O5 87.31(10) . 2_766
O1 Zn2 O5 92.69(10) 2_755 2_766
O4 Zn2 O5 85.93(12) 2_756 1_544
O4 Zn2 O5 94.07(12) 1_554 1_544
O1 Zn2 O5 92.69(10) . 1_544
O1 Zn2 O5 87.31(10) 2_755 1_544
O5 Zn2 O5 180.0(2) 2_766 1_544

loop_
_geom_bond_atom_site_label_1
_geom_bond_atom_site_label_2
_geom_bond_distance
_geom_bond_site_symmetry_2
C1 O7 1.431(5) .
C1 C2 1.503(6) .
C1 C16 1.547(6) .
C1 C9 1.565(5) .
C2 C7 1.385(6) .
C2 C3 1.388(6) .
C3 C4 1.402(6) .
C3 H3 0.9300 .
C4 C5 1.390(6) .
C4 H4 0.9300 .
C5 C6 1.389(6) .
C5 C8 1.480(6) .
C6 C7 1.366(6) .
C6 H6 0.9300 .
C7 H7 0.9300 .
C8 O2 1.238(5) .
C8 O1 1.282(5) .
C9 C10 1.375(6) .
C9 C14 1.385(6) .
C10 C11 1.393(6) .
C10 H10 0.9300 .
C11 C12 1.391(6) .
C11 H11 0.9300 .
C12 C13 1.401(6) .
C12 C15 1.486(6) .
C13 C14 1.373(6) .
C13 H13 0.9300 .
C14 H14 0.9300 .
C15 O4 1.232(5) .
C15 O3 1.258(5) .
C16 C17 1.374(6) .
C16 C21 1.399(6) .
C17 C18 1.356(5) .
C17 H17 0.9300 .
C18 C19 1.384(5) .
C18 H18 0.9300 .
C19 C20 1.355(6) .
C19 C22 1.501(6) .
C20 C21 1.399(6) .
C20 H20 0.9300 .
C21 H21 0.9300 .
C22 O5 1.261(5) .
C22 O6 1.269(5) .
C45 N1 1.371(5) .
C45 C46 1.379(6) .
C45 H45 0.9300 .
C46 C47 1.382(6) .
C46 H46 0.9300 .
C47 C48 1.392(6) .
C47 C50 1.510(5) .
C48 C49 1.366(6) .
C48 H48 0.9300 .
C49 N1 1.387(6) .
C49 H49 0.9300 .
C50 C50 1.347(8) 2_545
C50 H50 0.9300 .
N1 Zn1 2.298(3) .
O1 Zn2 2.300(3) .
O1 Zn1 2.432(3) .
O2 Zn1 2.438(3) .
O2 Zn1 2.468(3) 2_655
O3 Zn1 2.204(3) 1_556
O4 Zn2 2.245(3) 1_556
O5 Zn2 2.326(3) 1_566
O6 Zn1 2.299(3) 1_566
O7 H7A 0.8501 .
O1W H1X 1.0101 .
O1W H1Y 0.8499 .
O2W H2X 1.0255 .
O2W H2Y 0.7679 .
Zn1 O3 2.204(3) 1_554
Zn1 O6 2.299(3) 1_544
Zn1 O2 2.468(3) 2_655
Zn2 O4 2.245(3) 2_756
Zn2 O4 2.245(3) 1_554
Zn2 O1 2.300(3) 2_755
Zn2 O5 2.326(3) 2_766
Zn2 O5 2.326(3) 1_544

loop_
_geom_torsion_atom_site_label_1
_geom_torsion_atom_site_label_2
_geom_torsion_atom_site_label_3
_geom_torsion_atom_site_label_4
_geom_torsion
_geom_torsion_site_symmetry_1
_geom_torsion_site_symmetry_4
O7 C1 C2 C7 -144.1(4) . .
C16 C1 C2 C7 -24.6(6) . .
C9 C1 C2 C7 97.5(5) . .
O7 C1 C2 C3 34.5(5) . .
C16 C1 C2 C3 154.0(4) . .
C9 C1 C2 C3 -83.9(5) . .
C7 C2 C3 C4 -0.6(6) . .
C1 C2 C3 C4 -179.3(4) . .
C2 C3 C4 C5 1.2(6) . .
C3 C4 C5 C6 -1.8(6) . .
C3 C4 C5 C8 179.2(4) . .
C4 C5 C6 C7 1.8(6) . .
C8 C5 C6 C7 -179.1(4) . .
C5 C6 C7 C2 -1.3(6) . .
C3 C2 C7 C6 0.7(6) . .
C1 C2 C7 C6 179.3(4) . .
C6 C5 C8 O2 -0.5(6) . .
C4 C5 C8 O2 178.5(4) . .
C6 C5 C8 O1 179.2(3) . .
C4 C5 C8 O1 -1.7(5) . .
O7 C1 C9 C10 -146.1(4) . .
C2 C1 C9 C10 -28.4(6) . .
C16 C1 C9 C10 103.2(5) . .
O7 C1 C9 C14 29.5(5) . .
C2 C1 C9 C14 147.2(4) . .
C16 C1 C9 C14 -81.2(5) . .
C14 C9 C10 C11 1.6(7) . .
C1 C9 C10 C11 177.1(4) . .
C9 C10 C11 C12 -2.3(7) . .
C10 C11 C12 C13 1.5(7) . .
C10 C11 C12 C15 177.2(4) . .
C11 C12 C13 C14 0.0(7) . .
C15 C12 C13 C14 -175.9(4) . .
C12 C13 C14 C9 -0.7(7) . .
C10 C9 C14 C13 -0.1(7) . .
C1 C9 C14 C13 -175.7(4) . .
C11 C12 C15 O4 -174.5(4) . .
C13 C12 C15 O4 1.2(6) . .
C11 C12 C15 O3 4.0(7) . .
C13 C12 C15 O3 179.7(4) . .
O7 C1 C16 C17 -148.0(4) . .
C2 C1 C16 C17 92.0(5) . .
C9 C1 C16 C17 -35.7(6) . .
O7 C1 C16 C21 39.9(5) . .
C2 C1 C16 C21 -80.2(5) . .
C9 C1 C16 C21 152.2(4) . .
C21 C16 C17 C18 -1.1(7) . .
C1 C16 C17 C18 -172.9(4) . .
C16 C17 C18 C19 -1.3(7) . .
C17 C18 C19 C20 2.2(7) . .
C17 C18 C19 C22 -171.6(4) . .
C18 C19 C20 C21 -0.6(7) . .
C22 C19 C20 C21 172.8(4) . .
C19 C20 C21 C16 -1.8(7) . .
C17 C16 C21 C20 2.6(7) . .
C1 C16 C21 C20 175.3(4) . .
C20 C19 C22 O5 -31.0(6) . .
C18 C19 C22 O5 142.5(4) . .
C20 C19 C22 O6 147.4(4) . .
C18 C19 C22 O6 -39.1(6) . .
N1 C45 C46 C47 1.0(7) . .
C45 C46 C47 C48 0.5(7) . .
C45 C46 C47 C50 -179.1(4) . .
C46 C47 C48 C49 -0.7(8) . .
C50 C47 C48 C49 178.8(5) . .
C47 C48 C49 N1 -0.5(8) . .
C46 C47 C50 C50 -14.0(9) . 2_545
C48 C47 C50 C50 166.5(6) . 2_545
C46 C45 N1 C49 -2.2(7) . .
C46 C45 N1 Zn1 -175.3(3) . .
C48 C49 N1 C45 1.9(7) . .
C48 C49 N1 Zn1 175.6(4) . .
O2 C8 O1 Zn2 95.6(5) . .
C5 C8 O1 Zn2 -84.1(4) . .
O2 C8 O1 Zn1 -3.6(4) . .
C5 C8 O1 Zn1 176.8(3) . .
O1 C8 O2 Zn1 3.5(4) . .
C5 C8 O2 Zn1 -176.8(3) . .
O1 C8 O2 Zn1 -138.2(6) . 2_655
C5 C8 O2 Zn1 41.4(9) . 2_655
O4 C15 O3 Zn1 11.0(6) . 1_556
C12 C15 O3 Zn1 -167.5(3) . 1_556
O3 C15 O4 Zn2 48.7(8) . 1_556
C12 C15 O4 Zn2 -132.8(4) . 1_556
O6 C22 O5 Zn2 16.4(7) . 1_566
C19 C22 O5 Zn2 -165.3(3) . 1_566
O5 C22 O6 Zn1 6.2(7) . 1_566
C19 C22 O6 Zn1 -172.0(3) . 1_566
C45 N1 Zn1 O3 -50.1(4) . 1_554
C49 N1 Zn1 O3 136.6(3) . 1_554
C45 N1 Zn1 O6 -136.3(4) . 1_544
C49 N1 Zn1 O6 50.5(3) . 1_544
C45 N1 Zn1 O1 138.8(4) . .
C49 N1 Zn1 O1 -34.4(3) . .
C45 N1 Zn1 O2 84.0(4) . .
C49 N1 Zn1 O2 -89.2(3) . .
C45 N1 Zn1 O2 13.3(4) . 2_655
C49 N1 Zn1 O2 -159.9(3) . 2_655
C8 O1 Zn1 O3 108.6(2) . 1_554
Zn2 O1 Zn1 O3 -24.40(15) . 1_554
C8 O1 Zn1 N1 -77.9(2) . .
Zn2 O1 Zn1 N1 149.18(12) . .
C8 O1 Zn1 O6 -159.9(2) . 1_544
Zn2 O1 Zn1 O6 67.10(11) . 1_544
C8 O1 Zn1 O2 1.6(2) . .
Zn2 O1 Zn1 O2 -131.33(14) . .
C8 O1 Zn1 O2 19.0(2) . 2_655
Zn2 O1 Zn1 O2 -113.95(11) . 2_655
C8 O2 Zn1 O3 -106.1(2) . 1_554
Zn1 O2 Zn1 O3 60.59(14) 2_655 1_554
C8 O2 Zn1 N1 105.4(2) . .
Zn1 O2 Zn1 N1 -87.91(13) 2_655 .
C8 O2 Zn1 O6 27.1(3) . 1_544
Zn1 O2 Zn1 O6 -166.23(11) 2_655 1_544
C8 O2 Zn1 O1 -1.7(2) . .
Zn1 O2 Zn1 O1 164.97(15) 2_655 .
C8 O2 Zn1 O2 -166.7(3) . 2_655
Zn1 O2 Zn1 O2 0.0 2_655 2_655
C8 O1 Zn2 O4 122.9(4) . 2_756
Zn1 O1 Zn2 O4 -143.85(12) . 2_756
C8 O1 Zn2 O4 -57.1(4) . 1_554
Zn1 O1 Zn2 O4 36.15(12) . 1_554
Zn1 O1 Zn2 O5 122.12(12) . 2_766
C8 O1 Zn2 O5 -151.2(4) . 1_544
Zn1 O1 Zn2 O5 -57.88(12) . 1_544

loop_
_platon_squeeze_void_nr
_platon_squeeze_void_average_x
_platon_squeeze_void_average_y
_platon_squeeze_void_average_z
_platon_squeeze_void_volume
_platon_squeeze_void_count_electrons
_platon_squeeze_void_content
1 0.000 0.000 0.500 178 10 ' '
2 0.345 0.495 0.469 19 1 ' '
3 0.473 0.312 0.370 12 1 ' '
4 0.540 0.691 0.634 11 1 ' '
5 0.670 0.506 0.534 17 1 ' '
